data_1514827
loop_
_publ_author_name
'Moore, Stephen J.'
'Haynes, Cally J. E.'
'Gonz\'alez, Jorge'
'Sutton, Jennifer L.'
'Brooks, Simon J.'
'Light, Mark E.'
'Herniman, Julie'
'Langley, G. John'
'Soto-Cerrato, Vanessa'
'P\'erez-Tom\'as, Ricardo'
'Marques, Igor'
'Costa, Paulo J.'
'F\'elix, V\'itor'
'Gale, Philip A.'

_publ_section_title
;
 Chloride, carboxylate and carbonate transport by
 ortho-phenylenediamine-based bisureas
;
_journal_issue 1
_journal_name_full 'Chemical Science'
_journal_page_first 103
_journal_paper_doi 10.1039/c2sc21112b
_journal_volume 4
_journal_year 2013
_chemical_compound_source 'Stephen Moore'
_chemical_formula_moiety '2(C20 H16 N6 O6), 2(C8 H20 N), C O3'
_chemical_formula_sum 'C57 H72 N14 O15'
_chemical_formula_weight 1193.29
_chemical_name_systematic
;
?
;
_space_group_IT_number 2
_symmetry_cell_setting triclinic
_symmetry_space_group_name_Hall '-P 1'
_symmetry_space_group_name_H-M 'P -1'
_atom_sites_solution_hydrogens geom
_atom_sites_solution_primary direct
_atom_sites_solution_secondary difmap
_audit_creation_method SHELXL-97
_cell_angle_alpha 86.271(8)
_cell_angle_beta 81.687(8)
_cell_angle_gamma 61.358(5)
_cell_formula_units_Z 2
_cell_length_a 14.1445(18)
_cell_length_b 14.338(2)
_cell_length_c 16.719(3)
_cell_measurement_reflns_used 9250
_cell_measurement_temperature 100(2)
_cell_measurement_theta_max 27.5
_cell_measurement_theta_min 2.8
_cell_volume 2944.5(8)
_computing_cell_refinement
;
CrystalClear-SM Expert 2.0 r7 (Rigaku, 2011)
;
_computing_data_collection
;
CrystalClear-SM Expert 2.0 r7 (Rigaku, 2011)
;
_computing_data_reduction
;
CrystalClear-SM Expert 2.0 r7 (Rigaku, 2011)
;
_computing_molecular_graphics
;
Images generated using CrystalMaker: a crystal and molecular
structures program for Mac and Windows. CrystalMaker Software Ltd,
Oxford, England (www.crystalmaker.com)
;
_computing_publication_material 'WINGX (Farrugia, 1998)'
_computing_structure_refinement 'SHELXL-97 (Sheldrick, 2008)'
_computing_structure_solution 'SHELXS-97 (Sheldrick, 1997)'
_diffrn_ambient_temperature 100(2)
_diffrn_detector 'CCD plate'
_diffrn_detector_area_resol_mean 28.5714
_diffrn_detector_type 'Rigaku HG Saturn724+ (2x2 bin mode)'
_diffrn_measured_fraction_theta_full 0.985
_diffrn_measured_fraction_theta_max 0.985
_diffrn_measurement_device 'four-circle \k diffractometer'
_diffrn_measurement_device_type 'Rigaku AFC12 (Right)'
_diffrn_measurement_method 'profile data from \w-scans'
_diffrn_measurement_specimen_support 'MiTeGen MicroMesh'
_diffrn_radiation_collimation 'Confocal mirrors, VHF Varimax '
_diffrn_radiation_type MoK\a
_diffrn_radiation_wavelength 0.71075
_diffrn_reflns_av_R_equivalents 0.0279
_diffrn_reflns_av_sigmaI/netI 0.0430
_diffrn_reflns_limit_h_max 18
_diffrn_reflns_limit_h_min -16
_diffrn_reflns_limit_k_max 18
_diffrn_reflns_limit_k_min -18
_diffrn_reflns_limit_l_max 21
_diffrn_reflns_limit_l_min -19
_diffrn_reflns_number 33949
_diffrn_reflns_theta_full 27.48
_diffrn_reflns_theta_max 27.48
_diffrn_reflns_theta_min 2.91
_diffrn_source 'Rotating Anode'
_diffrn_source_current 55.0
_diffrn_source_power 2.475
_diffrn_source_voltage 45.0
_exptl_absorpt_coefficient_mu 0.099
_exptl_absorpt_correction_T_max 0.9921
_exptl_absorpt_correction_T_min 0.9882
_exptl_absorpt_correction_type multi-scan
_exptl_absorpt_process_details
;
Jacobson, R. (1998). REQAB. Private communication to the
Rigaku Corporation, Tokyo, Japan.
;
_exptl_crystal_colour Yellow
_exptl_crystal_density_diffrn 1.346
_exptl_crystal_density_method 'not measured'
_exptl_crystal_description Prism
_exptl_crystal_F_000 1264
_exptl_crystal_size_max 0.12
_exptl_crystal_size_mid 0.10
_exptl_crystal_size_min 0.08
_refine_diff_density_max 0.630
_refine_diff_density_min -0.513
_refine_diff_density_rms 0.049
_refine_ls_extinction_method none
_refine_ls_goodness_of_fit_ref 1.078
_refine_ls_hydrogen_treatment constr
_refine_ls_matrix_type full
_refine_ls_number_parameters 770
_refine_ls_number_reflns 13317
_refine_ls_number_restraints 36
_refine_ls_restrained_S_all 1.132
_refine_ls_R_factor_all 0.0780
_refine_ls_R_factor_gt 0.0618
_refine_ls_shift/su_max 0.007
_refine_ls_shift/su_mean 0.000
_refine_ls_structure_factor_coef Fsqd
_refine_ls_weighting_details 'calc w=1/[\s^2^(Fo^2^)+(0.0632P)^2^+1.2345P] where P=(Fo^2^+2Fc^2^)/3'
_refine_ls_weighting_scheme calc
_refine_ls_wR_factor_gt 0.1432
_refine_ls_wR_factor_ref 0.1535
_reflns_number_gt 10816
_reflns_number_total 13317
_reflns_threshold_expression >2\s(I)
_cod_data_source_file c2sc21112b.txt
_cod_data_source_block 2011sot0753
_cod_depositor_comments
;
The following automatic conversions were performed:

'_symmetry_cell_setting' value 'Triclinic' changed to 'triclinic'
according to
/usr/data/users/saulius/automatic-downloads/retrospective/RSC/lib/dictionaries/cif_core.dic
dictionary named 'cif_core.dic' version 2.4.2 from 2011-04-26.

Automatic conversion script
Id: cif_fix_values 2281 2013-09-26 08:29:07Z andrius 
;
_cod_original_sg_symbol_H-M P-1
_cod_database_code 1514827

loop_
_symmetry_equiv_pos_as_xyz
'x, y, z'
'-x, -y, -z'

loop_
_atom_site_label
_atom_site_type_symbol
_atom_site_fract_x
_atom_site_fract_y
_atom_site_fract_z
_atom_site_U_iso_or_equiv
_atom_site_adp_type
_atom_site_occupancy
_atom_site_symmetry_multiplicity
_atom_site_calc_flag
_atom_site_refinement_flags
_atom_site_disorder_assembly
_atom_site_disorder_group
N14 N 0.5000 0.0000 0.0000 0.0408(7) Uani 1 2 d SDU . .
C50A C 0.5788(4) -0.1031(4) 0.0007(3) 0.0428(4) Uani 0.50 1 d PD A 1
H50A H 0.6144 -0.1242 -0.0555 0.051 Uiso 0.50 1 calc PR A 1
H50B H 0.5435 -0.1476 0.0182 0.051 Uiso 0.50 1 calc PR A 1
C51A C 0.6690(5) -0.1295(5) 0.0556(4) 0.0428(4) Uani 0.50 1 d PD A 1
H51A H 0.7212 -0.2055 0.0513 0.064 Uiso 0.50 1 calc PR A 1
H51B H 0.6357 -0.1116 0.1118 0.064 Uiso 0.50 1 calc PR A 1
H51C H 0.7067 -0.0880 0.0380 0.064 Uiso 0.50 1 calc PR A 1
C52A C 0.4655(4) -0.0852(4) 0.0343(3) 0.0428(4) Uani 0.50 1 d PD A 1
H52A H 0.4137 -0.0862 0.0009 0.051 Uiso 0.50 1 calc PR A 1
H52B H 0.5304 -0.1563 0.0306 0.051 Uiso 0.50 1 calc PR A 1
C53A C 0.4126(5) -0.0621(4) 0.1225(3) 0.0428(4) Uani 0.50 1 d PD A 1
H53A H 0.3923 -0.1169 0.1418 0.064 Uiso 0.50 1 calc PR A 1
H53B H 0.3475 0.0077 0.1263 0.064 Uiso 0.50 1 calc PR A 1
H53C H 0.4642 -0.0623 0.1560 0.064 Uiso 0.50 1 calc PR A 1
C50B C 0.5928(4) -0.0160(4) 0.0487(3) 0.0428(4) Uani 0.50 1 d PD A 2
H50C H 0.6161 0.0373 0.0289 0.051 Uiso 0.50 1 calc PR A 2
H50D H 0.5603 0.0023 0.1057 0.051 Uiso 0.50 1 calc PR A 2
C51B C 0.6911(4) -0.1187(4) 0.0487(4) 0.0428(4) Uani 0.50 1 d PD A 2
H51D H 0.7534 -0.1122 0.0204 0.064 Uiso 0.50 1 calc PR A 2
H51E H 0.6822 -0.1717 0.0211 0.064 Uiso 0.50 1 calc PR A 2
H51F H 0.7036 -0.1410 0.1046 0.064 Uiso 0.50 1 calc PR A 2
C52B C 0.4390(4) 0.0530(4) 0.0848(3) 0.0428(4) Uani 0.50 1 d PD A 2
H52C H 0.4916 0.0556 0.1166 0.051 Uiso 0.50 1 calc PR A 2
H52D H 0.3829 0.1270 0.0765 0.051 Uiso 0.50 1 calc PR A 2
C53B C 0.3851(5) -0.0072(4) 0.1329(3) 0.0428(4) Uani 0.50 1 d PD A 2
H53D H 0.3070 0.0408 0.1457 0.064 Uiso 0.50 1 calc PR A 2
H53E H 0.4173 -0.0337 0.1831 0.064 Uiso 0.50 1 calc PR A 2
H53F H 0.3964 -0.0672 0.1006 0.064 Uiso 0.50 1 calc PR A 2
N15 N 0.0000 0.0000 0.0000 0.0403(7) Uani 1 2 d SDU . .
C54A C 0.1049(4) -0.0032(4) 0.0166(3) 0.0396(4) Uani 0.50 1 d PD B 3
H54A H 0.1617 -0.0472 -0.0271 0.048 Uiso 0.50 1 calc PR B 3
H54B H 0.0941 0.0701 0.0079 0.048 Uiso 0.50 1 calc PR B 3
C55A C 0.1517(5) -0.0381(5) 0.0891(4) 0.0396(4) Uani 0.50 1 d PD B 3
H55A H 0.2190 -0.0330 0.0845 0.059 Uiso 0.50 1 calc PR B 3
H55B H 0.1681 -0.1121 0.0991 0.059 Uiso 0.50 1 calc PR B 3
H55C H 0.1007 0.0066 0.1341 0.059 Uiso 0.50 1 calc PR B 3
C56A C -0.0773(4) 0.0282(4) 0.0820(3) 0.0396(4) Uani 0.50 1 d PD B 3
H56A H -0.1426 0.0221 0.0757 0.048 Uiso 0.50 1 calc PR B 3
H56B H -0.0395 -0.0225 0.1241 0.048 Uiso 0.50 1 calc PR B 3
C57A C -0.1112(4) 0.1415(4) 0.1081(3) 0.0396(4) Uani 0.50 1 d PD B 3
H57A H -0.1595 0.1582 0.1594 0.059 Uiso 0.50 1 calc PR B 3
H57B H -0.1494 0.1917 0.0666 0.059 Uiso 0.50 1 calc PR B 3
H57C H -0.0465 0.1472 0.1149 0.059 Uiso 0.50 1 calc PR B 3
C54B C 0.0375(4) -0.0494(4) 0.0681(3) 0.0396(4) Uani 0.50 1 d PD B 4
H54C H 0.0495 -0.1230 0.0642 0.048 Uiso 0.50 1 calc PR B 4
H54D H -0.0219 -0.0145 0.1128 0.048 Uiso 0.50 1 calc PR B 4
C55B C 0.1397(5) -0.0573(5) 0.0945(4) 0.0396(4) Uani 0.50 1 d PD B 4
H55D H 0.1533 -0.0957 0.1458 0.059 Uiso 0.50 1 calc PR B 4
H55E H 0.1298 0.0142 0.1016 0.059 Uiso 0.50 1 calc PR B 4
H55F H 0.2016 -0.0956 0.0532 0.059 Uiso 0.50 1 calc PR B 4
C56B C -0.0334(4) 0.1284(4) -0.0001(3) 0.0396(4) Uani 0.50 1 d PD B 4
H56C H 0.0332 0.1356 -0.0028 0.048 Uiso 0.50 1 calc PR B 4
H56D H -0.0691 0.1629 -0.0485 0.048 Uiso 0.50 1 calc PR B 4
C57B C -0.1094(4) 0.1836(4) 0.0753(3) 0.0396(4) Uani 0.50 1 d PD B 4
H57D H -0.1279 0.2589 0.0740 0.059 Uiso 0.50 1 calc PR B 4
H57E H -0.0736 0.1503 0.1232 0.059 Uiso 0.50 1 calc PR B 4
H57F H -0.1758 0.1775 0.0776 0.059 Uiso 0.50 1 calc PR B 4
O1 O 0.07225(19) 0.23801(17) 0.07120(15) 0.0652(6) Uani 1 1 d . C 4
O2 O 0.17987(17) 0.23199(14) 0.15344(13) 0.0548(5) Uani 1 1 d . C 4
O3 O -0.02525(12) 0.78041(12) 0.18380(10) 0.0351(4) Uani 1 1 d . C 4
O4 O 0.40694(12) 0.80053(12) 0.27496(11) 0.0366(4) Uani 1 1 d . C 4
O5 O 0.77127(13) 0.26186(13) 0.28199(12) 0.0481(5) Uani 1 1 d . C 4
O6 O 0.91771(13) 0.27817(14) 0.26737(14) 0.0559(5) Uani 1 1 d . C 4
N1 N 0.10263(19) 0.28120(17) 0.11520(14) 0.0457(5) Uani 1 1 d . C 4
N2 N 0.07623(14) 0.60296(13) 0.21215(11) 0.0278(4) Uani 1 1 d . C 4
H902 H 0.1314 0.5584 0.2373 0.033 Uiso 1 1 calc R C 4
N3 N 0.09717(13) 0.72670(13) 0.27547(11) 0.0280(4) Uani 1 1 d . C 4
H903 H 0.1391 0.6719 0.3035 0.034 Uiso 1 1 calc R C 4
N4 N 0.28457(13) 0.73606(12) 0.28993(10) 0.0245(4) Uani 1 1 d . C 4
H904 H 0.2803 0.6767 0.2929 0.029 Uiso 1 1 calc R C 4
N5 N 0.46540(13) 0.62040(13) 0.27620(10) 0.0249(4) Uani 1 1 d . C 4
H905 H 0.4434 0.5726 0.2755 0.030 Uiso 1 1 calc R C 4
N6 N 0.81839(15) 0.31625(15) 0.27473(12) 0.0370(5) Uani 1 1 d . C 4
C1 C 0.08513(18) 0.44691(17) 0.16212(13) 0.0311(5) Uani 1 1 d . C 4
H1 H 0.1494 0.4059 0.1865 0.037 Uiso 1 1 calc R C 4
C2 C 0.04324(19) 0.39792(19) 0.12086(15) 0.0357(5) Uani 1 1 d . C 4
C3 C -0.0498(2) 0.4527(2) 0.08412(16) 0.0419(6) Uani 1 1 d . C 4
H3 H -0.0773 0.4169 0.0566 0.050 Uiso 1 1 calc R C 4
C4 C -0.1013(2) 0.5629(2) 0.08939(16) 0.0419(6) Uani 1 1 d . C 4
H4 H -0.1653 0.6032 0.0645 0.050 Uiso 1 1 calc R C 4
C5 C -0.06211(18) 0.61593(19) 0.12997(14) 0.0351(5) Uani 1 1 d . C 4
H5 H -0.0987 0.6914 0.1323 0.042 Uiso 1 1 calc R C 4
C6 C 0.03174(17) 0.55769(17) 0.16751(13) 0.0292(5) Uani 1 1 d . C 4
C7 C 0.04309(16) 0.70992(16) 0.22112(13) 0.0276(4) Uani 1 1 d . C 4
C8 C 0.09037(17) 0.82617(16) 0.28974(13) 0.0278(4) Uani 1 1 d . C 4
C9 C -0.00929(18) 0.91894(18) 0.29658(15) 0.0374(5) Uani 1 1 d . C 4
H9 H -0.0738 0.9151 0.2932 0.045 Uiso 1 1 calc R C 4
C10 C -0.0156(2) 1.01661(18) 0.30829(17) 0.0434(6) Uani 1 1 d . C 4
H10 H -0.0837 1.0794 0.3116 0.052 Uiso 1 1 calc R C 4
C11 C 0.07761(19) 1.02232(17) 0.31509(16) 0.0392(6) Uani 1 1 d . C 4
H11 H 0.0732 1.0893 0.3232 0.047 Uiso 1 1 calc R C 4
C12 C 0.17791(18) 0.93102(16) 0.31014(14) 0.0324(5) Uani 1 1 d . C 4
H12 H 0.2413 0.9357 0.3159 0.039 Uiso 1 1 calc R C 4
C13 C 0.18560(16) 0.83183(15) 0.29660(12) 0.0258(4) Uani 1 1 d . C 4
C14 C 0.38643(16) 0.72641(16) 0.27923(12) 0.0253(4) Uani 1 1 d . C 4
C15 C 0.57716(16) 0.58301(16) 0.27409(12) 0.0236(4) Uani 1 1 d . C 4
C16 C 0.62657(17) 0.64821(17) 0.27014(14) 0.0320(5) Uani 1 1 d . C 4
H16 H 0.5837 0.7232 0.2677 0.038 Uiso 1 1 calc R C 4
C17 C 0.73797(18) 0.60295(19) 0.26985(15) 0.0370(5) Uani 1 1 d . C 4
H17 H 0.7704 0.6479 0.2682 0.044 Uiso 1 1 calc R C 4
C18 C 0.80283(18) 0.49434(19) 0.27186(14) 0.0354(5) Uani 1 1 d . C 4
H18 H 0.8792 0.4636 0.2716 0.042 Uiso 1 1 calc R C 4
C19 C 0.75233(17) 0.43206(17) 0.27421(13) 0.0289(5) Uani 1 1 d . C 4
C20 C 0.64127(16) 0.47323(16) 0.27591(12) 0.0247(4) Uani 1 1 d . C 4
H20 H 0.6096 0.4276 0.2783 0.030 Uiso 1 1 calc R C 4
O7 O -0.22726(15) 0.62866(18) 0.46877(14) 0.0637(6) Uani 1 1 d . D 4
O8 O -0.10958(15) 0.64380(15) 0.37755(13) 0.0517(5) Uani 1 1 d . D 4
O9 O 0.28934(13) 0.11116(13) 0.36823(10) 0.0376(4) Uani 1 1 d . D 4
O10 O 0.65379(11) 0.16336(11) 0.08129(9) 0.0269(3) Uani 1 1 d . D 4
O11 O 0.59125(18) 0.66956(14) 0.07938(11) 0.0537(5) Uani 1 1 d . D 4
O12 O 0.68125(15) 0.65970(13) -0.03843(10) 0.0426(4) Uani 1 1 d . D 4
N7 N -0.13836(17) 0.59121(19) 0.42623(15) 0.0471(6) Uani 1 1 d . D 4
N8 N 0.20935(14) 0.29106(15) 0.34337(11) 0.0290(4) Uani 1 1 d . D 4
H908 H 0.2212 0.3399 0.3161 0.035 Uiso 1 1 calc R D 4
N9 N 0.37980(14) 0.18400(14) 0.28257(10) 0.0284(4) Uani 1 1 d . D 4
H909 H 0.3682 0.2403 0.2525 0.034 Uiso 1 1 calc R D 4
N10 N 0.54536(13) 0.21956(13) 0.20319(10) 0.0243(4) Uani 1 1 d . D 4
H910 H 0.4978 0.2755 0.2325 0.029 Uiso 1 1 calc R D 4
N11 N 0.56273(14) 0.34034(13) 0.11638(10) 0.0261(4) Uani 1 1 d . D 4
H911 H 0.5119 0.3864 0.1517 0.031 Uiso 1 1 calc R D 4
N12 N 0.63819(16) 0.62394(14) 0.01454(11) 0.0314(4) Uani 1 1 d . D 4
C21 C 0.03610(18) 0.43501(19) 0.38613(14) 0.0329(5) Uani 1 1 d . D 4
H21 H 0.0554 0.4795 0.3507 0.039 Uiso 1 1 calc R D 4
C22 C -0.06414(19) 0.4768(2) 0.43349(15) 0.0380(5) Uani 1 1 d . D 4
C23 C -0.0960(2) 0.4155(2) 0.48682(16) 0.0456(6) Uani 1 1 d . D 4
H23 H -0.1646 0.4459 0.5195 0.055 Uiso 1 1 calc R D 4
C24 C -0.0236(2) 0.3086(2) 0.49016(15) 0.0454(6) Uani 1 1 d . D 4
H24 H -0.0433 0.2646 0.5258 0.055 Uiso 1 1 calc R D 4
C25 C 0.07703(19) 0.2633(2) 0.44304(14) 0.0378(5) Uani 1 1 d . D 4
H25 H 0.1247 0.1892 0.4461 0.045 Uiso 1 1 calc R D 4
C26 C 0.10823(17) 0.32691(19) 0.39107(13) 0.0305(5) Uani 1 1 d . D 4
C27 C 0.29185(17) 0.18849(18) 0.33440(12) 0.0281(4) Uani 1 1 d . D 4
C28 C 0.48598(17) 0.09793(16) 0.27338(12) 0.0252(4) Uani 1 1 d . D 4
C29 C 0.51239(19) -0.00489(17) 0.30126(13) 0.0313(5) Uani 1 1 d . D 4
H29 H 0.4564 -0.0199 0.3260 0.038 Uiso 1 1 calc R D 4
C30 C 0.61932(19) -0.08478(17) 0.29306(14) 0.0346(5) Uani 1 1 d . D 4
H30 H 0.6359 -0.1538 0.3129 0.041 Uiso 1 1 calc R D 4
C31 C 0.70251(18) -0.06553(17) 0.25630(14) 0.0330(5) Uani 1 1 d . D 4
H31 H 0.7758 -0.1205 0.2514 0.040 Uiso 1 1 calc R D 4
C32 C 0.67714(17) 0.03544(16) 0.22669(13) 0.0283(4) Uani 1 1 d . D 4
H32 H 0.7337 0.0491 0.2009 0.034 Uiso 1 1 calc R D 4
C33 C 0.57013(16) 0.11712(15) 0.23414(12) 0.0235(4) Uani 1 1 d . D 4
C34 C 0.59236(15) 0.23503(15) 0.12954(12) 0.0221(4) Uani 1 1 d . D 4
C35 C 0.60646(16) 0.38114(15) 0.05143(12) 0.0231(4) Uani 1 1 d . D 4
C36 C 0.64965(17) 0.33168(16) -0.02433(12) 0.0280(4) Uani 1 1 d . D 4
H36 H 0.6512 0.2663 -0.0337 0.034 Uiso 1 1 calc R D 4
C37 C 0.69033(18) 0.37761(17) -0.08595(13) 0.0308(5) Uani 1 1 d . D 4
H37 H 0.7201 0.3426 -0.1369 0.037 Uiso 1 1 calc R D 4
C38 C 0.68831(17) 0.47394(16) -0.07453(12) 0.0276(4) Uani 1 1 d . D 4
H38 H 0.7160 0.5057 -0.1165 0.033 Uiso 1 1 calc R D 4
C39 C 0.64398(16) 0.52120(15) 0.00085(12) 0.0234(4) Uani 1 1 d . D 4
C40 C 0.60334(16) 0.47769(15) 0.06386(12) 0.0236(4) Uani 1 1 d . D 4
H40 H 0.5739 0.5130 0.1146 0.028 Uiso 1 1 calc R D 4
O13 O 0.29023(13) 0.41407(13) 0.25668(9) 0.0344(4) Uani 1 1 d . E 4
O14 O 0.27071(12) 0.55152(11) 0.32518(9) 0.0328(4) Uani 1 1 d . E 4
O15 O 0.43384(11) 0.43768(11) 0.26377(9) 0.0279(3) Uani 1 1 d . E 4
C49 C 0.33161(16) 0.46714(15) 0.28176(12) 0.0228(4) Uani 1 1 d . E 4
N13 N 0.59207(15) 0.21163(14) 0.47660(11) 0.0304(4) Uani 1 1 d . F 4
C41 C 0.52805(19) 0.30281(18) 0.42171(14) 0.0333(5) Uani 1 1 d . F 4
H41A H 0.5799 0.3177 0.3840 0.040 Uiso 1 1 calc R F 4
H41B H 0.4900 0.2796 0.3889 0.040 Uiso 1 1 calc R F 4
C42 C 0.4451(2) 0.40501(19) 0.46515(16) 0.0404(6) Uani 1 1 d . F 4
H42A H 0.3910 0.3923 0.5008 0.061 Uiso 1 1 calc R F 4
H42B H 0.4089 0.4594 0.4254 0.061 Uiso 1 1 calc R F 4
H42C H 0.4817 0.4294 0.4974 0.061 Uiso 1 1 calc R F 4
C43 C 0.51644(19) 0.18190(19) 0.53306(13) 0.0339(5) Uani 1 1 d . F 4
H43A H 0.5606 0.1229 0.5679 0.041 Uiso 1 1 calc R F 4
H43B H 0.4668 0.2435 0.5686 0.041 Uiso 1 1 calc R F 4
C44 C 0.4489(2) 0.14878(19) 0.49179(15) 0.0387(5) Uani 1 1 d . F 4
H44A H 0.4035 0.2070 0.4579 0.058 Uiso 1 1 calc R F 4
H44B H 0.4024 0.1319 0.5327 0.058 Uiso 1 1 calc R F 4
H44C H 0.4970 0.0859 0.4580 0.058 Uiso 1 1 calc R F 4
C45 C 0.6722(2) 0.11904(19) 0.42228(14) 0.0376(5) Uani 1 1 d . F 4
H45A H 0.7177 0.1424 0.3848 0.045 Uiso 1 1 calc R F 4
H45B H 0.6311 0.1003 0.3892 0.045 Uiso 1 1 calc R F 4
C46 C 0.7465(2) 0.0201(2) 0.46533(17) 0.0494(7) Uani 1 1 d . F 4
H46A H 0.7940 0.0353 0.4933 0.074 Uiso 1 1 calc R F 4
H46B H 0.7908 -0.0371 0.4258 0.074 Uiso 1 1 calc R F 4
H46C H 0.7027 -0.0019 0.5048 0.074 Uiso 1 1 calc R F 4
C47 C 0.6495(2) 0.2444(2) 0.53003(14) 0.0369(5) Uani 1 1 d . F 4
H47A H 0.5938 0.3039 0.5651 0.044 Uiso 1 1 calc R F 4
H47B H 0.6887 0.1841 0.5657 0.044 Uiso 1 1 calc R F 4
C48 C 0.7294(2) 0.2782(3) 0.48630(18) 0.0531(7) Uani 1 1 d . F 4
H48A H 0.7882 0.2185 0.4542 0.080 Uiso 1 1 calc R F 4
H48B H 0.7598 0.3002 0.5258 0.080 Uiso 1 1 calc R F 4
H48C H 0.6921 0.3378 0.4505 0.080 Uiso 1 1 calc R F 4

loop_
_atom_site_aniso_label
_atom_site_aniso_U_11
_atom_site_aniso_U_22
_atom_site_aniso_U_33
_atom_site_aniso_U_23
_atom_site_aniso_U_13
_atom_site_aniso_U_12
N14 0.0455(10) 0.0437(10) 0.0392(10) -0.0009(8) -0.0070(8) -0.0254(8)
C50A 0.0543(12) 0.0356(9) 0.0406(9) 0.0029(8) -0.0053(9) -0.0238(9)
C51A 0.0543(12) 0.0356(9) 0.0406(9) 0.0029(8) -0.0053(9) -0.0238(9)
C52A 0.0543(12) 0.0356(9) 0.0406(9) 0.0029(8) -0.0053(9) -0.0238(9)
C53A 0.0543(12) 0.0356(9) 0.0406(9) 0.0029(8) -0.0053(9) -0.0238(9)
C50B 0.0543(12) 0.0356(9) 0.0406(9) 0.0029(8) -0.0053(9) -0.0238(9)
C51B 0.0543(12) 0.0356(9) 0.0406(9) 0.0029(8) -0.0053(9) -0.0238(9)
C52B 0.0543(12) 0.0356(9) 0.0406(9) 0.0029(8) -0.0053(9) -0.0238(9)
C53B 0.0543(12) 0.0356(9) 0.0406(9) 0.0029(8) -0.0053(9) -0.0238(9)
N15 0.0375(10) 0.0444(10) 0.0429(11) -0.0120(8) -0.0025(8) -0.0219(8)
C54A 0.0355(9) 0.0391(11) 0.0465(10) -0.0116(8) 0.0023(8) -0.0202(8)
C55A 0.0355(9) 0.0391(11) 0.0465(10) -0.0116(8) 0.0023(8) -0.0202(8)
C56A 0.0355(9) 0.0391(11) 0.0465(10) -0.0116(8) 0.0023(8) -0.0202(8)
C57A 0.0355(9) 0.0391(11) 0.0465(10) -0.0116(8) 0.0023(8) -0.0202(8)
C54B 0.0355(9) 0.0391(11) 0.0465(10) -0.0116(8) 0.0023(8) -0.0202(8)
C55B 0.0355(9) 0.0391(11) 0.0465(10) -0.0116(8) 0.0023(8) -0.0202(8)
C56B 0.0355(9) 0.0391(11) 0.0465(10) -0.0116(8) 0.0023(8) -0.0202(8)
C57B 0.0355(9) 0.0391(11) 0.0465(10) -0.0116(8) 0.0023(8) -0.0202(8)
O1 0.0734(14) 0.0519(12) 0.0800(15) -0.0157(11) -0.0111(12) -0.0353(12)
O2 0.0555(12) 0.0329(9) 0.0705(14) 0.0016(9) -0.0124(11) -0.0157(9)
O3 0.0298(8) 0.0263(8) 0.0420(9) 0.0080(7) -0.0098(7) -0.0071(6)
O4 0.0318(8) 0.0218(7) 0.0546(10) 0.0013(7) -0.0013(7) -0.0126(6)
O5 0.0296(9) 0.0267(8) 0.0765(13) 0.0147(8) -0.0023(9) -0.0071(7)
O6 0.0218(8) 0.0389(10) 0.0903(16) 0.0071(10) -0.0083(9) -0.0016(7)
N1 0.0496(13) 0.0377(11) 0.0531(14) -0.0078(10) 0.0028(11) -0.0249(11)
N2 0.0221(8) 0.0241(8) 0.0345(10) 0.0069(7) -0.0068(7) -0.0087(7)
N3 0.0211(8) 0.0233(8) 0.0348(10) 0.0056(7) -0.0043(7) -0.0073(7)
N4 0.0225(8) 0.0153(7) 0.0320(9) -0.0019(7) -0.0041(7) -0.0056(7)
N5 0.0198(8) 0.0203(8) 0.0333(9) -0.0004(7) -0.0033(7) -0.0086(7)
N6 0.0245(9) 0.0306(10) 0.0447(12) 0.0098(9) -0.0038(8) -0.0055(8)
C1 0.0261(11) 0.0307(11) 0.0340(12) 0.0022(9) 0.0000(9) -0.0129(9)
C2 0.0358(12) 0.0332(12) 0.0377(13) -0.0002(10) 0.0016(10) -0.0177(10)
C3 0.0428(14) 0.0506(15) 0.0402(13) -0.0026(11) -0.0043(11) -0.0284(12)
C4 0.0340(13) 0.0496(15) 0.0434(14) 0.0037(12) -0.0103(11) -0.0198(12)
C5 0.0282(11) 0.0344(12) 0.0404(13) 0.0058(10) -0.0066(10) -0.0131(10)
C6 0.0246(10) 0.0310(11) 0.0313(11) 0.0039(9) -0.0005(9) -0.0141(9)
C7 0.0204(10) 0.0252(10) 0.0319(11) 0.0055(8) 0.0007(8) -0.0084(8)
C8 0.0253(10) 0.0206(9) 0.0305(11) 0.0008(8) -0.0003(8) -0.0064(8)
C9 0.0240(11) 0.0273(11) 0.0487(14) -0.0018(10) -0.0002(10) -0.0035(9)
C10 0.0321(12) 0.0245(11) 0.0561(16) -0.0048(11) -0.0025(11) 0.0003(9)
C11 0.0389(13) 0.0186(10) 0.0494(14) -0.0040(10) -0.0092(11) -0.0038(9)
C12 0.0325(12) 0.0228(10) 0.0361(12) -0.0017(9) -0.0070(10) -0.0077(9)
C13 0.0251(10) 0.0189(9) 0.0248(10) -0.0009(7) -0.0017(8) -0.0039(8)
C14 0.0262(10) 0.0217(9) 0.0264(10) -0.0001(8) -0.0026(8) -0.0101(8)
C15 0.0205(9) 0.0272(10) 0.0206(9) -0.0015(8) -0.0014(8) -0.0095(8)
C16 0.0273(11) 0.0271(10) 0.0397(12) -0.0072(9) -0.0002(9) -0.0118(9)
C17 0.0293(11) 0.0388(12) 0.0469(14) -0.0125(11) 0.0015(10) -0.0196(10)
C18 0.0235(11) 0.0444(13) 0.0359(12) -0.0058(10) -0.0031(9) -0.0139(10)
C19 0.0251(10) 0.0271(10) 0.0264(10) 0.0029(8) -0.0033(8) -0.0063(9)
C20 0.0230(10) 0.0262(10) 0.0224(10) 0.0035(8) -0.0026(8) -0.0102(8)
O7 0.0310(10) 0.0747(15) 0.0739(14) -0.0349(12) 0.0160(10) -0.0180(10)
O8 0.0372(10) 0.0469(11) 0.0694(13) -0.0150(10) 0.0009(9) -0.0190(9)
O9 0.0371(9) 0.0395(9) 0.0392(9) 0.0081(7) 0.0026(7) -0.0236(8)
O10 0.0292(7) 0.0224(7) 0.0286(8) -0.0053(6) 0.0042(6) -0.0133(6)
O11 0.0954(16) 0.0375(10) 0.0337(9) -0.0076(8) 0.0101(10) -0.0400(11)
O12 0.0567(11) 0.0353(9) 0.0410(9) 0.0060(7) 0.0048(8) -0.0297(8)
N7 0.0292(11) 0.0574(14) 0.0545(14) -0.0253(12) 0.0022(10) -0.0195(10)
N8 0.0259(9) 0.0348(10) 0.0277(9) 0.0018(7) 0.0026(7) -0.0173(8)
N9 0.0232(9) 0.0312(9) 0.0280(9) 0.0085(7) -0.0001(7) -0.0125(7)
N10 0.0231(8) 0.0193(8) 0.0257(9) -0.0007(6) 0.0041(7) -0.0081(7)
N11 0.0275(9) 0.0194(8) 0.0246(9) -0.0018(7) 0.0069(7) -0.0084(7)
N12 0.0397(10) 0.0252(9) 0.0299(10) 0.0046(7) -0.0051(8) -0.0161(8)
C21 0.0284(11) 0.0458(13) 0.0301(11) -0.0081(10) -0.0002(9) -0.0221(10)
C22 0.0281(11) 0.0530(15) 0.0355(12) -0.0150(11) 0.0017(10) -0.0212(11)
C23 0.0278(12) 0.0734(19) 0.0403(14) -0.0124(13) 0.0065(11) -0.0293(13)
C24 0.0337(13) 0.0719(19) 0.0373(13) 0.0038(13) 0.0029(11) -0.0328(13)
C25 0.0310(12) 0.0547(15) 0.0326(12) 0.0028(11) 0.0001(10) -0.0258(11)
C26 0.0250(10) 0.0463(13) 0.0260(11) -0.0029(9) -0.0010(9) -0.0218(10)
C27 0.0275(11) 0.0372(11) 0.0243(10) 0.0039(9) -0.0030(8) -0.0198(9)
C28 0.0273(10) 0.0261(10) 0.0224(10) 0.0023(8) -0.0038(8) -0.0128(8)
C29 0.0374(12) 0.0307(11) 0.0295(11) 0.0032(9) -0.0008(9) -0.0204(10)
C30 0.0430(13) 0.0222(10) 0.0355(12) 0.0020(9) -0.0035(10) -0.0138(10)
C31 0.0322(11) 0.0229(10) 0.0382(12) -0.0013(9) -0.0042(10) -0.0084(9)
C32 0.0254(10) 0.0257(10) 0.0327(11) -0.0007(8) -0.0029(9) -0.0114(9)
C33 0.0247(10) 0.0220(9) 0.0235(10) 0.0013(7) -0.0022(8) -0.0113(8)
C34 0.0199(9) 0.0221(9) 0.0250(10) -0.0007(8) -0.0007(8) -0.0109(8)
C35 0.0217(9) 0.0216(9) 0.0221(9) 0.0014(7) 0.0002(8) -0.0081(8)
C36 0.0318(11) 0.0248(10) 0.0260(10) -0.0051(8) 0.0035(9) -0.0137(9)
C37 0.0340(12) 0.0327(11) 0.0224(10) -0.0035(8) 0.0057(9) -0.0154(10)
C38 0.0274(10) 0.0284(10) 0.0241(10) 0.0028(8) 0.0014(8) -0.0126(9)
C39 0.0245(10) 0.0207(9) 0.0253(10) 0.0025(8) -0.0041(8) -0.0110(8)
C40 0.0255(10) 0.0213(9) 0.0203(9) 0.0007(7) -0.0025(8) -0.0085(8)
O13 0.0429(9) 0.0427(9) 0.0292(8) 0.0016(7) -0.0016(7) -0.0307(8)
O14 0.0267(8) 0.0176(7) 0.0406(9) 0.0018(6) 0.0055(7) -0.0026(6)
O15 0.0215(7) 0.0263(7) 0.0320(8) -0.0065(6) 0.0007(6) -0.0085(6)
C49 0.0250(10) 0.0175(8) 0.0234(10) 0.0073(7) -0.0036(8) -0.0087(8)
N13 0.0344(10) 0.0323(9) 0.0259(9) 0.0044(7) -0.0038(8) -0.0174(8)
C41 0.0389(12) 0.0338(11) 0.0302(11) 0.0091(9) -0.0093(10) -0.0195(10)
C42 0.0407(13) 0.0373(13) 0.0425(14) 0.0033(11) -0.0111(11) -0.0169(11)
C43 0.0412(13) 0.0348(12) 0.0281(11) 0.0009(9) 0.0026(10) -0.0220(10)
C44 0.0463(14) 0.0371(13) 0.0362(13) -0.0059(10) 0.0022(11) -0.0239(11)
C45 0.0378(13) 0.0352(12) 0.0315(12) 0.0045(10) 0.0004(10) -0.0126(10)
C46 0.0510(16) 0.0382(14) 0.0426(14) 0.0087(11) -0.0025(12) -0.0103(12)
C47 0.0402(13) 0.0435(13) 0.0334(12) 0.0072(10) -0.0115(10) -0.0241(11)
C48 0.0537(17) 0.073(2) 0.0492(16) 0.0113(14) -0.0132(13) -0.0435(16)

loop_
_atom_type_symbol
_atom_type_description
_atom_type_scat_dispersion_real
_atom_type_scat_dispersion_imag
_atom_type_scat_source
C C 0.0033 0.0016 'International Tables Vol C Tables 4.2.6.8 and 6.1.1.4'
H H 0.0000 0.0000 'International Tables Vol C Tables 4.2.6.8 and 6.1.1.4'
N N 0.0061 0.0033 'International Tables Vol C Tables 4.2.6.8 and 6.1.1.4'
O O 0.0106 0.0060 'International Tables Vol C Tables 4.2.6.8 and 6.1.1.4'

loop_
_geom_angle_atom_site_label_1
_geom_angle_atom_site_label_2
_geom_angle_atom_site_label_3
_geom_angle
_geom_angle_site_symmetry_1
_geom_angle_site_symmetry_3
C50A N14 C50A 180.0(7) 2_655 .
C50A N14 C50B 67.4(3) 2_655 2_655
C50A N14 C50B 112.6(3) . 2_655
C50A N14 C50B 112.6(3) 2_655 .
C50A N14 C50B 67.4(3) . .
C50B N14 C50B 180.0(4) 2_655 .
C50A N14 C52A 62.1(3) 2_655 2_655
C50A N14 C52A 117.9(3) . 2_655
C50B N14 C52A 104.9(3) 2_655 2_655
C50B N14 C52A 75.1(3) . 2_655
C50A N14 C52A 117.9(3) 2_655 .
C50A N14 C52A 62.1(3) . .
C50B N14 C52A 75.1(3) 2_655 .
C50B N14 C52A 104.9(3) . .
C52A N14 C52A 180.0(4) 2_655 .
C50A N14 C52B 116.6(3) 2_655 2_655
C50A N14 C52B 63.4(3) . 2_655
C50B N14 C52B 75.7(3) 2_655 2_655
C50B N14 C52B 104.3(3) . 2_655
C52A N14 C52B 81.3(2) 2_655 2_655
C52A N14 C52B 98.7(2) . 2_655
C50A N14 C52B 63.4(3) 2_655 .
C50A N14 C52B 116.6(3) . .
C50B N14 C52B 104.3(3) 2_655 .
C50B N14 C52B 75.7(3) . .
C52A N14 C52B 98.7(2) 2_655 .
C52A N14 C52B 81.3(2) . .
C52B N14 C52B 180.00(18) 2_655 .
N14 C50A C51A 116.5(4) . .
C53A C52A N14 111.9(3) . .
C51B C50B N14 120.8(4) . .
C51B C50B C52B 142.1(4) . .
N14 C50B C52B 52.6(2) . .
C53B C52B N14 112.5(4) . .
C53B C52B C50B 121.2(4) . .
N14 C52B C50B 51.7(2) . .
C54B N15 C54B 180.0(8) 2 .
C54B N15 C54A 115.2(3) 2 .
C54B N15 C54A 64.8(3) . .
C54B N15 C54A 64.8(3) 2 2
C54B N15 C54A 115.2(3) . 2
C54A N15 C54A 180.0(5) . 2
C54B N15 C56A 59.6(3) 2 2
C54B N15 C56A 120.4(3) . 2
C54A N15 C56A 73.1(3) . 2
C54A N15 C56A 106.9(3) 2 2
C54B N15 C56A 120.4(3) 2 .
C54B N15 C56A 59.6(3) . .
C54A N15 C56A 106.9(3) . .
C54A N15 C56A 73.1(3) 2 .
C56A N15 C56A 180.0(4) 2 .
C54B N15 C56B 67.0(3) 2 .
C54B N15 C56B 113.0(3) . .
C54A N15 C56B 77.6(3) . .
C54A N15 C56B 102.4(3) 2 .
C56A N15 C56B 96.0(2) 2 .
C56A N15 C56B 84.0(2) . .
C54B N15 C56B 113.0(3) 2 2
C54B N15 C56B 67.0(3) . 2
C54A N15 C56B 102.4(3) . 2
C54A N15 C56B 77.6(3) 2 2
C56A N15 C56B 84.0(2) 2 2
C56A N15 C56B 96.0(2) . 2
C56B N15 C56B 180.0(5) . 2
C55A C54A N15 125.3(4) . .
C57A C56A N15 110.2(3) . .
N15 C54B C55B 121.8(4) . .
C57B C56B N15 110.9(4) . .
O2 N1 O1 123.3(2) . .
O2 N1 C2 119.0(2) . .
O1 N1 C2 117.7(2) . .
C7 N2 C6 127.22(18) . .
C7 N3 C8 124.56(17) . .
C14 N4 C13 126.41(17) . .
C14 N5 C15 125.60(17) . .
O6 N6 O5 123.45(19) . .
O6 N6 C19 118.3(2) . .
O5 N6 C19 118.23(17) . .
C2 C1 C6 119.1(2) . .
C1 C2 C3 123.4(2) . .
C1 C2 N1 117.6(2) . .
C3 C2 N1 119.0(2) . .
C2 C3 C4 116.8(2) . .
C5 C4 C3 122.0(2) . .
C4 C5 C6 119.7(2) . .
C1 C6 C5 119.1(2) . .
C1 C6 N2 116.55(19) . .
C5 C6 N2 124.4(2) . .
O3 C7 N3 124.5(2) . .
O3 C7 N2 123.7(2) . .
N3 C7 N2 111.78(17) . .
C9 C8 C13 119.4(2) . .
C9 C8 N3 120.9(2) . .
C13 C8 N3 119.66(17) . .
C10 C9 C8 120.9(2) . .
C11 C10 C9 119.8(2) . .
C10 C11 C12 120.7(2) . .
C11 C12 C13 120.1(2) . .
C12 C13 C8 119.12(18) . .
C12 C13 N4 123.29(19) . .
C8 C13 N4 117.58(18) . .
O4 C14 N4 125.24(19) . .
O4 C14 N5 123.59(19) . .
N4 C14 N5 111.14(17) . .
C20 C15 N5 116.05(18) . .
C20 C15 C16 119.37(18) . .
N5 C15 C16 124.59(18) . .
C17 C16 C15 119.9(2) . .
C18 C17 C16 121.6(2) . .
C17 C18 C19 117.3(2) . .
C18 C19 C20 123.5(2) . .
C18 C19 N6 119.11(19) . .
C20 C19 N6 117.43(19) . .
C19 C20 C15 118.40(19) . .
O8 N7 O7 123.6(3) . .
O8 N7 C22 118.8(2) . .
O7 N7 C22 117.6(2) . .
C27 N8 C26 127.30(18) . .
C27 N9 C28 126.21(17) . .
C34 N10 C33 122.69(17) . .
C34 N11 C35 125.69(17) . .
O12 N12 O11 123.07(18) . .
O12 N12 C39 118.79(18) . .
O11 N12 C39 118.13(17) . .
C22 C21 C26 119.2(2) . .
C21 C22 C23 122.7(2) . .
C21 C22 N7 117.6(2) . .
C23 C22 N7 119.7(2) . .
C24 C23 C22 117.1(2) . .
C23 C24 C25 122.0(2) . .
C24 C25 C26 119.9(2) . .
C21 C26 C25 119.1(2) . .
C21 C26 N8 115.9(2) . .
C25 C26 N8 125.0(2) . .
O9 C27 N8 124.94(19) . .
O9 C27 N9 124.3(2) . .
N8 C27 N9 110.77(18) . .
C29 C28 N9 123.76(19) . .
C29 C28 C33 118.50(19) . .
N9 C28 C33 117.74(17) . .
C30 C29 C28 120.6(2) . .
C29 C30 C31 121.0(2) . .
C30 C31 C32 118.9(2) . .
C31 C32 C33 121.1(2) . .
C32 C33 C28 119.75(18) . .
C32 C33 N10 120.52(18) . .
C28 C33 N10 119.72(17) . .
O10 C34 N10 124.20(18) . .
O10 C34 N11 124.15(18) . .
N10 C34 N11 111.65(17) . .
C40 C35 C36 119.15(18) . .
C40 C35 N11 117.08(17) . .
C36 C35 N11 123.75(18) . .
C37 C36 C35 120.40(19) . .
C36 C37 C38 121.26(19) . .
C39 C38 C37 116.79(18) . .
C40 C39 C38 123.67(18) . .
C40 C39 N12 117.99(18) . .
C38 C39 N12 118.33(17) . .
C39 C40 C35 118.72(18) . .
O13 C49 O15 120.73(18) . .
O13 C49 O14 119.93(18) . .
O15 C49 O14 119.33(18) . .
C45 N13 C43 110.81(17) . .
C45 N13 C47 111.44(18) . .
C43 N13 C47 106.51(16) . .
C45 N13 C41 106.94(17) . .
C43 N13 C41 110.65(17) . .
C47 N13 C41 110.54(17) . .
C42 C41 N13 114.99(19) . .
C44 C43 N13 115.20(18) . .
N13 C45 C46 115.4(2) . .
C48 C47 N13 115.9(2) . .

loop_
_geom_bond_atom_site_label_1
_geom_bond_atom_site_label_2
_geom_bond_distance
_geom_bond_site_symmetry_2
N14 C50A 1.360(5) 2_655
N14 C50A 1.360(5) .
N14 C50B 1.560(5) 2_655
N14 C50B 1.560(5) .
N14 C52A 1.567(4) 2_655
N14 C52A 1.567(4) .
N14 C52B 1.578(5) 2_655
N14 C52B 1.578(5) .
C50A C51A 1.563(6) .
C52A C53A 1.534(6) .
C50B C51B 1.463(6) .
C50B C52B 1.926(7) .
C52B C53B 1.528(6) .
N15 C54B 1.338(5) 2
N15 C54B 1.338(5) .
N15 C54A 1.528(4) .
N15 C54A 1.528(4) 2
N15 C56A 1.566(4) 2
N15 C56A 1.566(4) .
N15 C56B 1.667(5) .
N15 C56B 1.667(5) 2
C54A C55A 1.413(6) .
C56A C57A 1.531(5) .
C54B C55B 1.522(6) .
C56B C57B 1.514(6) .
O1 N1 1.231(3) .
O2 N1 1.227(3) .
O3 C7 1.225(2) .
O4 C14 1.224(2) .
O5 N6 1.237(3) .
O6 N6 1.229(2) .
N1 C2 1.471(3) .
N2 C7 1.384(3) .
N2 C6 1.402(3) .
N3 C7 1.369(3) .
N3 C8 1.416(3) .
N4 C14 1.365(3) .
N4 C13 1.411(2) .
N5 C14 1.388(2) .
N5 C15 1.401(2) .
N6 C19 1.464(3) .
C1 C2 1.379(3) .
C1 C6 1.396(3) .
C2 C3 1.381(4) .
C3 C4 1.389(4) .
C4 C5 1.388(3) .
C5 C6 1.401(3) .
C8 C9 1.395(3) .
C8 C13 1.409(3) .
C9 C10 1.385(3) .
C10 C11 1.380(4) .
C11 C12 1.390(3) .
C12 C13 1.404(3) .
C15 C20 1.391(3) .
C15 C16 1.404(3) .
C16 C17 1.386(3) .
C17 C18 1.379(3) .
C18 C19 1.381(3) .
C19 C20 1.385(3) .
O7 N7 1.233(3) .
O8 N7 1.231(3) .
O9 C27 1.225(3) .
O10 C34 1.229(2) .
O11 N12 1.230(2) .
O12 N12 1.226(2) .
N7 C22 1.472(3) .
N8 C27 1.371(3) .
N8 C26 1.402(3) .
N9 C27 1.386(3) .
N9 C28 1.408(3) .
N10 C34 1.370(2) .
N10 C33 1.417(2) .
N11 C34 1.371(2) .
N11 C35 1.405(2) .
N12 C39 1.467(3) .
C21 C22 1.385(3) .
C21 C26 1.393(3) .
C22 C23 1.390(4) .
C23 C24 1.379(4) .
C24 C25 1.388(3) .
C25 C26 1.397(3) .
C28 C29 1.401(3) .
C28 C33 1.410(3) .
C29 C30 1.385(3) .
C30 C31 1.385(3) .
C31 C32 1.389(3) .
C32 C33 1.394(3) .
C35 C40 1.392(3) .
C35 C36 1.399(3) .
C36 C37 1.389(3) .
C37 C38 1.393(3) .
C38 C39 1.384(3) .
C39 C40 1.383(3) .
O13 C49 1.279(2) .
O14 C49 1.291(2) .
O15 C49 1.290(2) .
N13 C45 1.513(3) .
N13 C43 1.520(3) .
N13 C47 1.520(3) .
N13 C41 1.523(3) .
C41 C42 1.515(3) .
C43 C44 1.511(3) .
C45 C46 1.513(3) .
C47 C48 1.512(3) .

loop_
_geom_hbond_atom_site_label_D
_geom_hbond_atom_site_label_H
_geom_hbond_atom_site_label_A
_geom_hbond_distance_DH
_geom_hbond_distance_HA
_geom_hbond_distance_DA
_geom_hbond_angle_DHA
N2 H902 O13 0.88 2.26 3.095(2) 158.7
N2 H902 O14 0.88 2.59 3.326(2) 142.2
N3 H903 O14 0.88 1.90 2.726(2) 155.7
N4 H904 O14 0.88 1.90 2.765(2) 166.9
N5 H905 O15 0.88 2.03 2.885(2) 165.1
N5 H905 O14 0.88 2.61 3.329(2) 139.0
N8 H908 O13 0.88 1.91 2.765(2) 163.1
N9 H909 O13 0.88 2.19 2.939(2) 142.8
N10 H910 O15 0.88 2.12 2.918(2) 150.2
N10 H910 O13 0.88 2.63 3.368(2) 142.5
N11 H911 O15 0.88 2.02 2.838(2) 154.5
